data_4067003
loop_
_publ_author_name
'Hudnall, Todd W.'
'Tennyson, Andrew G.'
'Bielawski, Christopher W.'

_publ_section_title
;
 A Seven-MemberedN,N&#x2032;-Diamidocarbene
;
_journal_issue 20
_journal_name_full Organometallics
_journal_page_first 4569
_journal_paper_doi 10.1021/om1007665
_journal_volume 29
_journal_year 2010
_chemical_formula_moiety 'C27 H26 N2 O2 - C6H6'
_chemical_formula_sum 'C33 H32 N2 O2'
_chemical_formula_weight 488.61
_chemical_name_common 7-KetoMes-carbene
_chemical_name_systematic
; 
 ? 
;
_space_group_IT_number 62
_symmetry_cell_setting orthorhombic
_symmetry_space_group_name_Hall '-P 2ac 2n'
_symmetry_space_group_name_H-M 'P n m a'
_atom_sites_solution_hydrogens geom
_atom_sites_solution_primary direct
_atom_sites_solution_secondary difmap
_audit_creation_method SHELXL-97
_cell_angle_alpha 90.00
_cell_angle_beta 90.00
_cell_angle_gamma 90.00
_cell_formula_units_Z 4
_cell_length_a 9.1242(6)
_cell_length_b 14.8492(9)
_cell_length_c 20.9679(13)
_cell_measurement_temperature 150(2)
_cell_volume 2840.9(3)
_computing_cell_refinement 'CrystalClear (Rigaku Inc., 2008)'
_computing_data_collection 'CrystalClear (Rigaku Inc., 2008)'
_computing_data_reduction 'CrystalClear (Rigaku Inc., 2008)'
_computing_molecular_graphics 'XP SHELXTL/PC, Siemens Analytical'
_computing_structure_refinement 'XL SHELXTL/PC, Siemens Analytical'
_computing_structure_solution
;

SIR97 - Altomare A., Burla M.C., Camalli M., Cascarano G.L., Giacovazzo C., 
Guagliardi A., Moliterni A.G.G., Polidori G.,Spagna R.
;
_diffrn_ambient_temperature 150(2)
_diffrn_measured_fraction_theta_full 0.998
_diffrn_measured_fraction_theta_max 0.998
_diffrn_measurement_device_type 'Rigaku mini CCD area detector'
_diffrn_measurement_method 'phi and omega scans'
_diffrn_radiation_monochromator graphite
_diffrn_radiation_source 'fine-focus sealed tube'
_diffrn_radiation_type MoK\a
_diffrn_radiation_wavelength 0.71075
_diffrn_reflns_av_R_equivalents 0.0511
_diffrn_reflns_av_sigmaI/netI 0.0240
_diffrn_reflns_limit_h_max 10
_diffrn_reflns_limit_h_min -10
_diffrn_reflns_limit_k_max 17
_diffrn_reflns_limit_k_min -17
_diffrn_reflns_limit_l_max 24
_diffrn_reflns_limit_l_min -24
_diffrn_reflns_number 23860
_diffrn_reflns_theta_full 25.00
_diffrn_reflns_theta_max 25.00
_diffrn_reflns_theta_min 3.22
_exptl_absorpt_coefficient_mu 0.071
_exptl_absorpt_correction_type none
_exptl_absorpt_process_details none
_exptl_crystal_colour yellow
_exptl_crystal_density_diffrn 1.142
_exptl_crystal_density_method 'not measured'
_exptl_crystal_description block
_exptl_crystal_F_000 1040
_exptl_crystal_size_max 0.49
_exptl_crystal_size_mid 0.24
_exptl_crystal_size_min 0.13
_refine_diff_density_max 0.171
_refine_diff_density_min -0.200
_refine_diff_density_rms 0.044
_refine_ls_extinction_method none
_refine_ls_goodness_of_fit_ref 1.008
_refine_ls_hydrogen_treatment constr
_refine_ls_matrix_type full
_refine_ls_number_parameters 204
_refine_ls_number_reflns 2600
_refine_ls_number_restraints 108
_refine_ls_restrained_S_all 1.028
_refine_ls_R_factor_all 0.0604
_refine_ls_R_factor_gt 0.0476
_refine_ls_shift/su_max 0.009
_refine_ls_shift/su_mean 0.000
_refine_ls_structure_factor_coef Fsqd
_refine_ls_weighting_details 'calc w=1/[\s^2^(Fo^2^)+(0.0789P)^2^+0.7192P] where P=(Fo^2^+2Fc^2^)/3'
_refine_ls_weighting_scheme calc
_refine_ls_wR_factor_gt 0.1270
_refine_ls_wR_factor_ref 0.1369
_reflns_number_gt 2097
_reflns_number_total 2600
_reflns_threshold_expression >2sigma(I)
_cod_data_source_file om1007665_si_002.cif
_cod_data_source_block 1
_cod_depositor_comments
;
The following automatic conversions were performed:

'_symmetry_cell_setting' value 'Orthorhombic' changed to
'orthorhombic' according to
/home/saulius/struct/CIF-dictionaries/cif_core.dic dictionary named
'cif_core.dic' version 2.4.1 from 2010-06-29.

Automatic conversion script
Id: cif_fix_values 1715 2011-07-08 13:25:40Z adriana 
;
_cod_original_sg_symbol_H-M Pnma
_cod_database_code 4067003

loop_
_symmetry_equiv_pos_as_xyz
'x, y, z'
'-x+1/2, -y, z+1/2'
'x+1/2, -y+1/2, -z+1/2'
'-x, y+1/2, -z'
'-x, -y, -z'
'x-1/2, y, -z-1/2'
'-x-1/2, y-1/2, z-1/2'
'x, -y-1/2, z'

loop_
_atom_site_label
_atom_site_type_symbol
_atom_site_fract_x
_atom_site_fract_y
_atom_site_fract_z
_atom_site_U_iso_or_equiv
_atom_site_adp_type
_atom_site_occupancy
_atom_site_symmetry_multiplicity
_atom_site_calc_flag
_atom_site_refinement_flags
_atom_site_disorder_group
N1 N 0.05194(13) 0.17010(8) 0.38709(6) 0.0279(3) Uani 1 1 d . .
O1 O -0.11558(13) 0.06241(8) 0.36682(7) 0.0481(4) Uani 1 1 d . .
C6 C 0.15637(16) 0.09487(10) 0.38992(7) 0.0316(4) Uani 1 1 d . .
C1 C 0.1222(2) 0.2500 0.39253(10) 0.0292(5) Uani 1 2 d S .
C3 C -0.22221(15) 0.20265(10) 0.38830(7) 0.0300(4) Uani 1 1 d . .
C7 C 0.21871(18) 0.06356(11) 0.33361(9) 0.0415(4) Uani 1 1 d . .
C2 C -0.09559(16) 0.14103(10) 0.37899(7) 0.0308(4) Uani 1 1 d . .
C11 C 0.19354(17) 0.06068(10) 0.44945(8) 0.0375(4) Uani 1 1 d . .
C4 C -0.35576(17) 0.15785(13) 0.39577(8) 0.0419(4) Uani 1 1 d . .
H4A H -0.3572 0.0952 0.3950 0.050 Uiso 1 1 calc R .
C8 C 0.3235(2) -0.00439(12) 0.33870(10) 0.0537(5) Uani 1 1 d . .
H8A H 0.3672 -0.0263 0.3017 0.064 Uiso 1 1 calc R .
C10 C 0.2990(2) -0.00733(12) 0.45119(10) 0.0516(5) Uani 1 1 d . .
H10A H 0.3258 -0.0312 0.4905 0.062 Uiso 1 1 calc R .
C14 C 0.1269(2) 0.09753(13) 0.50943(9) 0.0514(5) Uani 1 1 d . .
H14A H 0.0221 0.0981 0.5054 0.077 Uiso 1 1 calc R .
H14B H 0.1616 0.1578 0.5164 0.077 Uiso 1 1 calc R .
H14C H 0.1544 0.0603 0.5449 0.077 Uiso 1 1 calc R .
C5 C -0.48488(18) 0.20365(13) 0.40416(10) 0.0507(5) Uani 1 1 d . .
H5A H -0.5721 0.1722 0.4098 0.061 Uiso 1 1 calc R .
C9 C 0.3649(2) -0.04040(13) 0.39687(11) 0.0564(6) Uani 1 1 d . .
C12 C 0.1760(3) 0.10187(16) 0.27008(9) 0.0651(6) Uani 1 1 d . .
H12A H 0.2068 0.1636 0.2676 0.098 Uiso 1 1 calc R .
H12B H 0.0715 0.0986 0.2652 0.098 Uiso 1 1 calc R .
H12C H 0.2222 0.0679 0.2367 0.098 Uiso 1 1 calc R .
C13 C 0.4796(3) -0.11459(17) 0.40009(17) 0.0961(10) Uani 1 1 d . .
H13A H 0.4608 -0.1582 0.3673 0.144 Uiso 1 1 calc R .
H13B H 0.4752 -0.1434 0.4410 0.144 Uiso 1 1 calc R .
H13C H 0.5752 -0.0890 0.3940 0.144 Uiso 1 1 calc R .
C200 C 0.1674(6) 0.2044(3) 0.7097(3) 0.0883(13) Uani 0.70 1 d PU 1
H20A H 0.2415 0.1728 0.7303 0.106 Uiso 0.70 1 calc PR 1
C201 C 0.0602(8) 0.1604(4) 0.6798(3) 0.0800(15) Uani 0.70 1 d PU 1
H20E H 0.0602 0.0978 0.6799 0.096 Uiso 0.70 1 calc PR 1
C202 C -0.0477(6) 0.2045(4) 0.6496(3) 0.0818(16) Uani 0.70 1 d PU 1
H20B H -0.1216 0.1728 0.6288 0.098 Uiso 0.70 1 calc PR 1
C300 C 0.2094(15) 0.2500 0.6964(6) 0.059(3) Uani 0.30 2 d SPU 2
H30A H 0.3033 0.2500 0.7136 0.071 Uiso 0.30 2 calc SPR 2
C301 C -0.069(2) 0.2500 0.6431(11) 0.071(4) Uani 0.30 2 d SPU 2
H30B H -0.1612 0.2500 0.6238 0.085 Uiso 0.30 2 calc SPR 2
C302 C -0.0039(14) 0.1667(8) 0.6569(6) 0.060(2) Uani 0.30 1 d PU 2
H30C H -0.0531 0.1131 0.6489 0.072 Uiso 0.30 1 calc PR 2
C304 C 0.1391(12) 0.1663(8) 0.6834(6) 0.059(2) Uani 0.30 1 d PU 2
H30D H 0.1862 0.1122 0.6923 0.070 Uiso 0.30 1 calc PR 2

loop_
_atom_site_aniso_label
_atom_site_aniso_U_11
_atom_site_aniso_U_22
_atom_site_aniso_U_33
_atom_site_aniso_U_23
_atom_site_aniso_U_13
_atom_site_aniso_U_12
N1 0.0231(6) 0.0257(7) 0.0349(7) 0.0002(5) -0.0002(5) 0.0009(5)
O1 0.0340(7) 0.0301(7) 0.0802(10) -0.0045(6) -0.0106(6) -0.0027(5)
C6 0.0230(8) 0.0250(8) 0.0468(10) -0.0002(6) -0.0004(6) 0.0000(6)
C1 0.0255(10) 0.0300(11) 0.0321(12) 0.000 0.0036(8) 0.000
C3 0.0246(8) 0.0340(8) 0.0313(8) 0.0016(6) -0.0032(6) -0.0011(6)
C7 0.0343(9) 0.0375(9) 0.0525(11) -0.0070(7) 0.0056(7) 0.0001(8)
C2 0.0275(8) 0.0300(9) 0.0350(8) 0.0021(6) -0.0038(6) -0.0030(6)
C11 0.0311(8) 0.0312(8) 0.0503(10) 0.0049(7) -0.0058(7) -0.0012(7)
C4 0.0284(9) 0.0425(10) 0.0547(11) 0.0057(8) -0.0022(7) -0.0058(7)
C8 0.0399(10) 0.0415(10) 0.0797(15) -0.0193(10) 0.0117(9) 0.0032(9)
C10 0.0447(10) 0.0362(10) 0.0740(14) 0.0096(9) -0.0170(9) 0.0018(8)
C14 0.0563(11) 0.0540(12) 0.0438(11) 0.0101(8) -0.0045(8) 0.0014(9)
C5 0.0245(8) 0.0600(11) 0.0677(13) 0.0040(9) 0.0033(8) -0.0075(8)
C9 0.0388(10) 0.0334(10) 0.0969(17) -0.0075(10) -0.0097(10) 0.0072(8)
C12 0.0772(14) 0.0722(14) 0.0460(12) -0.0061(10) 0.0150(10) 0.0112(12)
C13 0.0666(16) 0.0556(15) 0.166(3) -0.0165(16) -0.0205(16) 0.0305(13)
C200 0.099(3) 0.085(3) 0.081(3) 0.007(2) -0.003(2) 0.017(3)
C201 0.107(4) 0.051(2) 0.081(3) 0.001(2) 0.008(3) 0.009(3)
C202 0.081(3) 0.080(4) 0.084(3) -0.004(4) 0.012(3) -0.020(3)
C300 0.068(5) 0.044(5) 0.065(5) 0.000 0.009(4) 0.000
C301 0.067(5) 0.061(7) 0.087(6) 0.000 0.010(5) 0.000
C302 0.063(5) 0.048(4) 0.070(4) -0.004(4) 0.004(4) 0.002(4)
C304 0.066(4) 0.047(4) 0.063(4) -0.002(3) 0.006(4) 0.002(4)

loop_
_atom_type_symbol
_atom_type_description
_atom_type_scat_dispersion_real
_atom_type_scat_dispersion_imag
_atom_type_scat_source
C C 0.0033 0.0016 'International Tables Vol C Tables 4.2.6.8 and 6.1.1.4'
H H 0.0000 0.0000 'International Tables Vol C Tables 4.2.6.8 and 6.1.1.4'
N N 0.0061 0.0033 'International Tables Vol C Tables 4.2.6.8 and 6.1.1.4'
O O 0.0106 0.0060 'International Tables Vol C Tables 4.2.6.8 and 6.1.1.4'

loop_
_geom_angle_atom_site_label_1
_geom_angle_atom_site_label_2
_geom_angle_atom_site_label_3
_geom_angle
_geom_angle_site_symmetry_1
_geom_angle_site_symmetry_3
C1 N1 C2 136.35(13) . .
C1 N1 C6 110.85(12) . .
C2 N1 C6 112.79(12) . .
C11 C6 C7 122.73(15) . .
C11 C6 N1 118.18(13) . .
C7 C6 N1 119.02(14) . .
N1 C1 N1 122.50(18) . 8_565
C4 C3 C3 118.43(10) . 8_565
C4 C3 C2 113.55(14) . .
C3 C3 C2 127.99(8) 8_565 .
C6 C7 C8 117.23(17) . .
C6 C7 C12 121.39(16) . .
C8 C7 C12 121.38(17) . .
O1 C2 N1 117.43(14) . .
O1 C2 C3 120.32(14) . .
N1 C2 C3 122.17(13) . .
C6 C11 C10 117.14(16) . .
C6 C11 C14 121.38(14) . .
C10 C11 C14 121.44(16) . .
C5 C4 C3 121.83(17) . .
C5 C4 H4A 119.1 . .
C3 C4 H4A 119.1 . .
C9 C8 C7 122.26(18) . .
C9 C8 H8A 118.9 . .
C7 C8 H8A 118.9 . .
C9 C10 C11 122.48(18) . .
C9 C10 H10A 118.8 . .
C11 C10 H10A 118.8 . .
C11 C14 H14A 109.5 . .
C11 C14 H14B 109.5 . .
H14A C14 H14B 109.5 . .
C11 C14 H14C 109.5 . .
H14A C14 H14C 109.5 . .
H14B C14 H14C 109.5 . .
C4 C5 C5 119.72(11) . 8_565
C4 C5 H5A 120.1 . .
C5 C5 H5A 120.1 8_565 .
C10 C9 C8 118.15(17) . .
C10 C9 C13 121.4(2) . .
C8 C9 C13 120.4(2) . .
C7 C12 H12A 109.5 . .
C7 C12 H12B 109.5 . .
H12A C12 H12B 109.5 . .
C7 C12 H12C 109.5 . .
H12A C12 H12C 109.5 . .
H12B C12 H12C 109.5 . .
C9 C13 H13A 109.5 . .
C9 C13 H13B 109.5 . .
H13A C13 H13B 109.5 . .
C9 C13 H13C 109.5 . .
H13A C13 H13C 109.5 . .
H13B C13 H13C 109.5 . .
C201 C200 C200 119.4(3) . 8_565
C201 C200 H20A 120.3 . .
C200 C200 H20A 120.3 8_565 .
C200 C201 C202 121.5(5) . .
C200 C201 H20E 119.3 . .
C202 C201 H20E 119.3 . .
C201 C202 C202 119.2(4) . 8_565
C201 C202 H20B 120.4 . .
C202 C202 H20B 120.4 8_565 .
C304 C300 C304 121.5(14) . 8_565
C304 C300 H30A 119.3 . .
C304 C300 H30A 119.3 8_565 .
C302 C301 C302 123(2) 8_565 .
C302 C301 H30B 118.3 8_565 .
C302 C301 H30B 118.3 . .
C304 C302 C301 118.5(15) . .
C304 C302 H30C 120.8 . .
C301 C302 H30C 120.8 . .
C302 C304 C300 119.0(11) . .
C302 C304 H30D 120.5 . .
C300 C304 H30D 120.5 . .

loop_
_geom_bond_atom_site_label_1
_geom_bond_atom_site_label_2
_geom_bond_distance
_geom_bond_site_symmetry_2
N1 C1 1.3534(16) .
N1 C2 1.4238(19) .
N1 C6 1.4695(19) .
O1 C2 1.2089(18) .
C6 C11 1.390(2) .
C6 C7 1.391(2) .
C1 N1 1.3534(16) 8_565
C3 C4 1.397(2) .
C3 C3 1.406(3) 8_565
C3 C2 1.487(2) .
C7 C8 1.394(3) .
C7 C12 1.500(3) .
C11 C10 1.395(2) .
C11 C14 1.500(3) .
C4 C5 1.372(2) .
C4 H4A 0.9300 .
C8 C9 1.384(3) .
C8 H8A 0.9300 .
C10 C9 1.378(3) .
C10 H10A 0.9300 .
C14 H14A 0.9600 .
C14 H14B 0.9600 .
C14 H14C 0.9600 .
C5 C5 1.376(4) 8_565
C5 H5A 0.9300 .
C9 C13 1.521(3) .
C12 H12A 0.9600 .
C12 H12B 0.9600 .
C12 H12C 0.9600 .
C13 H13A 0.9600 .
C13 H13B 0.9600 .
C13 H13C 0.9600 .
C200 C201 1.332(7) .
C200 C200 1.355(10) 8_565
C200 H20A 0.9300 .
C201 C202 1.342(7) .
C201 H20E 0.9300 .
C202 C202 1.352(11) 8_565
C202 H20B 0.9300 .
C300 C304 1.424(15) .
C300 C304 1.424(15) 8_565
C300 H30A 0.9300 .
C301 C302 1.403(17) 8_565
C301 C302 1.403(17) .
C301 H30B 0.9300 .
C302 C304 1.418(16) .
C302 H30C 0.9300 .
C304 H30D 0.9300 .
